data_1537521
loop_
_publ_author_name
'Kirpichnikova, L.F.'
'Pietraszko, A.'
'Bednarski, W.'
'Sheleg, A.U.'
'Waplak, S.'

_publ_section_title
;
 Crystal structure and phase transitions in the new crystals of ((C H3)2 N
 H2)2 Cu Cl4 ((C H3)2 N H2) Cl
;
_journal_name_full Kristallografiya
_journal_page_first 92
_journal_page_last 100
_journal_volume 49
_journal_year 2004
_chemical_formula_sum 'C6 H24 Cl5 Cu N3'
_chemical_name_systematic '((C H3)2 N H2)2 Cu Cl4 ((C H3)2 N H2) Cl'
_space_group_IT_number 33
_symmetry_space_group_name_Hall 'P 2c -2n'
_symmetry_space_group_name_H-M 'P n a 21'
_cell_angle_alpha 90
_cell_angle_beta 90
_cell_angle_gamma 90
_cell_formula_units_Z 4
_cell_length_a 11.338
_cell_length_b 9.981
_cell_length_c 15.675
_cell_volume 1773.855
_citation_journal_id_ASTM KRISAJ
_cod_data_source_file Kirpichnikova_KRISAJ_2004_515.cif
_cod_data_source_block C6H24Cl5Cu1N3
_cod_original_formula_sum 'C6 H24 Cl5 Cu1 N3'
_cod_database_code 1537521

loop_
_symmetry_equiv_pos_as_xyz
x,y,z
-x,-y,z+1/2
-x+1/2,y+1/2,z+1/2
x+1/2,-y+1/2,z

loop_
_atom_site_label
_atom_site_type_symbol
_atom_site_fract_x
_atom_site_fract_y
_atom_site_fract_z
_atom_site_occupancy
_atom_site_U_iso_or_equiv
H21 H 0.441 0.379 0.3523 1 0.0
Cl4 Cl 0.4133 0.2298 0.2396 1 0.0
H16 H 0.3732 0.3489 0.4447 1 0.0
H13 H -0.1696 0.3193 0.0842 1 0.0
C4 C 0.298 0.1959 0.5188 1 0.0
H18 H -0.1557 0.202 0.0267 1 0.0
N3 N 0.3091 0.2719 0.4473 0.5 0.0
N1 N 0.5428 -0.3751 0.2838 0.5 0.0
H2 H 0.2541 0.25211 0.5483 1 0.0
H17 H 0.327 0.2522 0.4808 1 0.0
H14 H 0.3481 0.1986 0.3969 1 0.0
H3 H 0.4193 -0.452 0.2619 1 0.0
C5 C -0.1967 0.295 -0.0377 1 0.0
H10 H -0.1261 0.3271 -0.0582 1 0.0
N2 N 0.5388 -0.388 0.1963 0.5 0.0
H8 H 0.3987 -0.3221 0.2706 1 0.0
H24 H 0.477 -0.021 0.145 1 0.0
N6 N -0.2625 0.3109 0.0503 0.5 0.0
C1 C 0.6297 -0.4705 0.2476 1 0.0
H6 H 0.1424 0.3662 0.4509 1 0.0
Cl5 Cl 0.5025 0.4976 0.4924 1 0.0
H12 H -0.278 0.1447 0.1266 1 0.0
H1 H 0.6097 -0.5597 0.2661 1 0.0
H11 H -0.2197 0.2398 -0.0814 1 0.0
H22 H 0.344 -0.061 0.3406 1 0.0
Cl1 Cl 0.6422 -0.0964 0.2403 1 0.0
H9 H -0.3091 0.1715 0.0658 1 0.0
H4 H 0.1868 0.3098 0.357 1 0.0
C6 C -0.3087 0.2002 0.0857 1 0.0
Cl3 Cl 0.4121 -0.0379 0.3729 1 0.0
H7 H 0.6634 -0.4595 0.2846 1 0.0
C2 C 0.4327 -0.38 0.2482 1 0.0
H5 H 0.3498 0.1373 0.529 1 0.0
N5 N -0.1846 0.2422 0.0452 0.5 0.0
Cl2 Cl 0.4129 -0.0389 0.108 1 0.0
C3 C 0.1949 0.3104 0.4024 1 0.0
Cu1 Cu 0.4704 0.0141 0.2401 1 0.0
H20 H 0.3967 0.1423 0.4451 1 0.0
H19 H -0.3225 0.1039 0.057 1 0.0
H23 H 0.5323 -0.426 0.3415 1 0.0
H15 H 0.2292 0.1827 0.4316 1 0.0
N4 N 0.3063 0.2341 0.4264 0.5 0.0
